data_9017340
loop_
_publ_author_name
'Kramer, V.'

_publ_section_title
;
 Lead indium bismuth chalcogenides. III. Structure of Pb4In2Bi4S13
;
_journal_name_full 'Acta Crystallographica, Section C'
_journal_page_first 1089
_journal_page_last 1091
_journal_volume 42
_journal_year 1986
_chemical_compound_source Synthetic
_chemical_formula_sum 'Bi4 In2 Pb4 S13'
_chemical_name_mineral Znamenskyite
_space_group_IT_number 55
_space_group_name_Hall '-P 2 2ab'
_space_group_name_H-M_alt 'P b a m'
_symmetry_space_group_name_H-M 'P b a m'
_cell_angle_alpha 90
_cell_angle_beta 90
_cell_angle_gamma 90
_cell_length_a 21.344
_cell_length_b 26.494
_cell_length_c 4.002
_cell_formula_units_Z 4
_cell_volume 2263.083
_database_code_amcsd 0020219
_exptl_crystal_density_diffrn 6.783
_cod_data_source_file inputs/fixed/downloads/11/11682.cif
_cod_data_source_block 11682
_cod_original_formula_sum 'Pb4 In2 Bi4 S13'
_cod_database_code 9017340

loop_
_space_group_symop_operation_xyz
x,y,z
1/2+x,1/2-y,z
1/2-x,1/2+y,-z
1/2-x,1/2+y,z
1/2+x,1/2-y,-z
x,y,-z
-x,-y,z
-x,-y,-z

loop_
_atom_site_aniso_label
_atom_site_aniso_U_11
_atom_site_aniso_U_22
_atom_site_aniso_U_33
_atom_site_aniso_U_12
_atom_site_aniso_U_13
_atom_site_aniso_U_23
Pb1 0.02300 0.05000 0.02200 0.00400 0.00000 0.00000
Pb2 0.05000 0.03100 0.02900 0.00900 0.00000 0.00000
Pb3 0.04300 0.03500 0.01900 -0.01000 0.00000 0.00000
Pb4 0.03700 0.04800 0.01800 -0.01600 0.00000 0.00000
In1 0.01000 0.02600 0.00900 0.00000 0.00000 0.00000
In2 0.02900 0.02500 0.01000 0.00700 0.00000 0.00000
In3 0.01500 0.02700 0.01600 0.00200 0.00000 0.00000
Bi1 0.02500 0.04200 0.01900 0.00200 0.00000 0.00000
Bi2 0.02000 0.02900 0.01200 0.00000 0.00000 0.00000
Bi3 0.02300 0.03300 0.01600 -0.00100 0.00000 0.00000
Bi4 0.02000 0.03000 0.01300 0.00100 0.00000 0.00000
S1 0.02400 0.03400 0.02100 -0.00100 0.00000 0.00000
S2 0.01400 0.02400 0.02900 -0.00200 0.00000 0.00000
S3 0.03000 0.02500 0.02500 0.00900 0.00000 0.00000
S4 0.01900 0.03500 0.02100 -0.00600 0.00000 0.00000
S5 0.02500 0.01700 0.02000 -0.01300 0.00000 0.00000
S6 0.01500 0.02900 0.00500 -0.00100 0.00000 0.00000
S7 0.01500 0.03500 0.01400 0.00000 0.00000 0.00000
S8 0.03100 0.03300 0.02500 -0.01100 0.00000 0.00000
S9 0.02700 0.03700 0.00900 -0.00400 0.00000 0.00000
S10 0.01800 0.02100 0.04000 -0.00100 0.00000 0.00000
S11 0.03300 0.03200 0.04000 0.00000 0.00000 0.00000
S12 0.03600 0.03100 0.02300 0.00200 0.00000 0.00000
S13 0.02400 0.03400 0.01300 -0.00900 0.00000 0.00000

loop_
_atom_site_label
_atom_site_fract_x
_atom_site_fract_y
_atom_site_fract_z
_atom_site_U_iso_or_equiv
Pb1 0.03590 0.15860 0.50000 0.03200
Pb2 0.17240 0.27880 0.50000 0.03700
Pb3 0.18300 0.43240 0.50000 0.03200
Pb4 0.37540 0.25010 0.50000 0.03400
In1 0.00000 0.00000 0.00000 0.01500
In2 0.22550 0.16240 0.00000 0.02100
In3 0.50000 0.00000 0.00000 0.01900
Bi1 0.02320 0.34310 0.00000 0.02900
Bi2 0.15470 0.02490 0.50000 0.02000
Bi3 0.35730 0.39030 0.00000 0.02400
Bi4 0.38340 0.08480 0.50000 0.02100
S1 0.00910 0.42920 0.50000 0.02600
S2 0.02620 0.27850 0.50000 0.02300
S3 0.08330 0.07250 0.00000 0.02700
S4 0.12110 0.20250 0.00000 0.02500
S5 0.14670 0.35780 0.00000 0.02100
S6 0.24520 0.11000 0.50000 0.01600
S7 0.27290 0.24520 0.00000 0.02100
S8 0.27610 0.47400 0.00000 0.02900
S9 0.29290 0.35200 0.50000 0.02400
S10 0.38190 0.00870 0.00000 0.02600
S11 0.39510 0.15740 0.00000 0.03500
S12 0.43480 0.45020 0.50000 0.03000
S13 0.43810 0.31340 0.00000 0.02400

loop_
_cod_related_entry_id
_cod_related_entry_database
_cod_related_entry_code
1 AMCSD 0020219
